data_2013883
loop_
_publ_author_name
'Xiao, Hong-Ping'
'Li, Xin-Hua'
'Yuan, Ji-Xin'
'Hu, Mao-Lin'

_publ_section_title
<i>catena</i>-Poly[bis[(2,2-bipyridine-\k^2^<i>N</i>,<i>N</i>')copper(II)]-\m~4~-1,2,4,5-benzenetetracarboxylato-\k^4^<i>O</i>^1^:<i>O</i>^2^:<i>O</i>^3^:<i>O</i>^4^]
_journal_issue 2
_journal_name_full 'Acta Crystallographica Section C'
_journal_page_first m63
_journal_page_last m64
_journal_paper_doi 10.1107/S0108270103028907
_journal_volume 60
_journal_year 2004
_chemical_formula_iupac '[Cu2 (C10 H2 O8) (C10 H8 N2)2]'
_chemical_formula_moiety 'C30 H18 Cu2 N4 O8'
_chemical_formula_sum 'C15 H9 Cu N2 O4'
_chemical_formula_weight 689.56
_chemical_name_systematic
;
catena-Poly[bis[(2,2-bipyridine-\k^2^N,N')cobalt(II)]-\m-1,2,4,5-
benzenetetracarboxylato-\k^4^O^1^:O^2^:O^3^:O^4^]
;
_space_group_IT_number 14
_symmetry_cell_setting monoclinic
_symmetry_space_group_name_Hall '-P 2yn'
_symmetry_space_group_name_H-M 'P 1 21/n 1'
_atom_sites_solution_hydrogens geom
_atom_sites_solution_primary direct
_atom_sites_solution_secondary difmap
_audit_creation_method SHELXL97
_cell_angle_alpha 90
_cell_angle_beta 104.021(2)
_cell_angle_gamma 90
_cell_formula_units_Z 2
_cell_length_a 7.2794(7)
_cell_length_b 12.5009(12)
_cell_length_c 14.4436(14)
_cell_measurement_reflns_used 532
_cell_measurement_temperature 273(2)
_cell_measurement_theta_max 21.98
_cell_measurement_theta_min 2.37
_cell_volume 1275.2(2)
_computing_cell_refinement SMART
_computing_data_collection 'SMART (Bruker, 2000)'
_computing_data_reduction 'SAINT (Bruker, 2000)'
_computing_molecular_graphics SHELXTL
_computing_publication_material SHELXTL
_computing_structure_refinement SHELXTL
_computing_structure_solution 'SHELXTL (Bruker, 2000)'
_diffrn_ambient_temperature 273(2)
_diffrn_measured_fraction_theta_full 1.000
_diffrn_measured_fraction_theta_max 1.000
_diffrn_measurement_device_type 'Bruker SMART CCD area-detector'
_diffrn_measurement_method '\f and \w'
_diffrn_radiation_monochromator graphite
_diffrn_radiation_source 'fine-focus sealed tube'
_diffrn_radiation_type MoK\a
_diffrn_radiation_wavelength 0.71073
_diffrn_reflns_av_R_equivalents 0.0237
_diffrn_reflns_av_sigmaI/netI 0.0196
_diffrn_reflns_limit_h_max 8
_diffrn_reflns_limit_h_min -8
_diffrn_reflns_limit_k_max 14
_diffrn_reflns_limit_k_min -14
_diffrn_reflns_limit_l_max 17
_diffrn_reflns_limit_l_min -17
_diffrn_reflns_number 9055
_diffrn_reflns_theta_full 25.05
_diffrn_reflns_theta_max 25.05
_diffrn_reflns_theta_min 2.18
_exptl_absorpt_coefficient_mu 1.734
_exptl_absorpt_correction_T_max 0.663
_exptl_absorpt_correction_T_min 0.582
_exptl_absorpt_correction_type multi-scan
_exptl_absorpt_process_details '(SADABS; Bruker, 2000)'
_exptl_crystal_colour blue
_exptl_crystal_density_diffrn 1.796
_exptl_crystal_density_meas ?
_exptl_crystal_density_method 'not measured'
_exptl_crystal_description prism
_exptl_crystal_F_000 696
_exptl_crystal_size_max 0.32
_exptl_crystal_size_mid 0.29
_exptl_crystal_size_min 0.24
_refine_diff_density_max 0.480
_refine_diff_density_min -0.289
_refine_ls_extinction_coef 0.00
_refine_ls_extinction_expression Fc^*^=kFc[1+0.001xFc^2^\l^3^/sin(2\q)]^-1/4^
_refine_ls_extinction_method 'SHELXTL (Bruker, 2000)'
_refine_ls_goodness_of_fit_ref 1.158
_refine_ls_hydrogen_treatment constr
_refine_ls_matrix_type full
_refine_ls_number_parameters 200
_refine_ls_number_reflns 2263
_refine_ls_number_restraints 0
_refine_ls_restrained_S_all 1.158
_refine_ls_R_factor_all 0.0376
_refine_ls_R_factor_gt 0.0358
_refine_ls_shift/su_max 0.000
_refine_ls_shift/su_mean 0.000
_refine_ls_structure_factor_coef Fsqd
_refine_ls_weighting_details 'calc w = 1/[\s^2^(Fo^2^)+(0.0367P)^2^+1.7086P] where P=(Fo^2^+2Fc^2^)/3'
_refine_ls_weighting_scheme calc
_refine_ls_wR_factor_gt 0.0858
_refine_ls_wR_factor_ref 0.0869
_reflns_number_gt 2179
_reflns_number_total 2263
_reflns_threshold_expression I>2\s(I)
_cod_data_source_file sq1144.cif
_cod_data_source_block I
_cod_depositor_comments
;
The following automatic conversions were performed:

'_exptl_crystal_density_meas' value 'not measured' was changed to '?'
- the value is perceived as not measured.

Automatic conversion script
Id: cif_fix_values 3008 2015-01-20 13:52:24Z robertas 
;
_cod_original_sg_symbol_H-M 'P 21/n'
_cod_database_code 2013883
_cod_database_fobs_code 2013883

loop_
_symmetry_equiv_pos_as_xyz
'x, y, z'
'-x+1/2, y+1/2, -z+1/2'
'-x, -y, -z'
'x-1/2, -y-1/2, z-1/2'

loop_
_atom_site_label
_atom_site_fract_x
_atom_site_fract_y
_atom_site_fract_z
_atom_site_U_iso_or_equiv
_atom_site_adp_type
_atom_site_calc_flag
_atom_site_refinement_flags
_atom_site_occupancy
_atom_site_disorder_assembly
_atom_site_disorder_group
_atom_site_type_symbol
Cu1 0.12671(5) 0.51437(3) 0.28264(2) 0.02411(15) Uani d . 1 . . Cu
O1 -0.4480(3) 0.5500(2) -0.24253(15) 0.0426(6) Uani d . 1 . . O
O2 -0.2239(3) 0.43644(19) -0.17381(14) 0.0330(5) Uani d . 1 . . O
O3 -0.0839(3) 0.44152(18) 0.19560(14) 0.0324(5) Uani d . 1 . . O
O4 -0.1984(3) 0.59946(19) 0.22122(15) 0.0382(5) Uani d . 1 . . O
N1 0.1225(3) 0.4282(2) 0.39770(16) 0.0238(5) Uani d . 1 . . N
N2 0.2687(3) 0.6143(2) 0.38029(16) 0.0242(5) Uani d . 1 . . N
C1 0.0426(4) 0.3322(3) 0.3988(2) 0.0306(7) Uani d . 1 . . C
H1 -0.0242 0.3022 0.3416 0.037 Uiso calc R 1 . . H
C2 0.0567(4) 0.2764(3) 0.4827(2) 0.0339(7) Uani d . 1 . . C
H2 0.0002 0.2096 0.4819 0.041 Uiso calc R 1 . . H
C3 0.1547(4) 0.3203(3) 0.5674(2) 0.0325(7) Uani d . 1 . . C
H3 0.1661 0.2834 0.6244 0.039 Uiso calc R 1 . . H
C4 0.2364(4) 0.4200(2) 0.5671(2) 0.0270(6) Uani d . 1 . . C
H4 0.3016 0.4517 0.6238 0.032 Uiso calc R 1 . . H
C5 0.2193(4) 0.4722(2) 0.4807(2) 0.0223(6) Uani d . 1 . . C
C6 0.2981(4) 0.5794(2) 0.47109(18) 0.0214(6) Uani d . 1 . . C
C7 0.3906(4) 0.6431(2) 0.5471(2) 0.0281(7) Uani d . 1 . . C
H7 0.4128 0.6180 0.6094 0.034 Uiso calc R 1 . . H
C8 0.4487(4) 0.7443(3) 0.5284(2) 0.0344(7) Uani d . 1 . . C
H8 0.5097 0.7885 0.5782 0.041 Uiso calc R 1 . . H
C9 0.4154(5) 0.7792(3) 0.4349(2) 0.0363(7) Uani d . 1 . . C
H9 0.4526 0.8473 0.4211 0.044 Uiso calc R 1 . . H
C10 0.3270(4) 0.7120(3) 0.3631(2) 0.0328(7) Uani d . 1 . . C
H10 0.3069 0.7351 0.3003 0.039 Uiso calc R 1 . . H
C11 -0.2089(4) 0.5153(2) 0.17650(19) 0.0233(6) Uani d . 1 . . C
C12 -0.3650(4) 0.5008(2) 0.08769(19) 0.0189(6) Uani d . 1 . . C
C13 -0.3111(4) 0.4928(2) 0.00192(19) 0.0197(6) Uani d . 1 . . C
H13 -0.1830 0.4877 0.0033 0.024 Uiso calc R 1 . . H
C14 -0.4422(4) 0.4924(2) -0.08563(19) 0.0186(5) Uani d . 1 . . C
C15 -0.3708(4) 0.4925(2) -0.1755(2) 0.0221(6) Uani d . 1 . . C

loop_
_atom_site_aniso_label
_atom_site_aniso_U_11
_atom_site_aniso_U_22
_atom_site_aniso_U_33
_atom_site_aniso_U_12
_atom_site_aniso_U_13
_atom_site_aniso_U_23
Cu1 0.0210(2) 0.0394(3) 0.0107(2) 0.00225(14) 0.00139(14) -0.00150(13)
O1 0.0477(14) 0.0616(16) 0.0207(11) 0.0184(12) 0.0126(10) 0.0148(11)
O2 0.0282(11) 0.0565(14) 0.0166(10) 0.0131(10) 0.0098(8) 0.0046(9)
O3 0.0264(11) 0.0454(13) 0.0196(10) 0.0097(10) -0.0060(8) -0.0056(9)
O4 0.0401(13) 0.0430(13) 0.0261(12) 0.0014(11) -0.0028(9) -0.0140(10)
N1 0.0188(11) 0.0359(14) 0.0161(11) 0.0012(10) 0.0028(9) -0.0032(10)
N2 0.0206(12) 0.0339(14) 0.0177(12) 0.0014(10) 0.0041(9) 0.0012(10)
C1 0.0275(15) 0.0352(17) 0.0288(16) -0.0013(13) 0.0062(13) -0.0077(13)
C2 0.0335(17) 0.0290(16) 0.0422(19) 0.0026(13) 0.0151(14) 0.0015(14)
C3 0.0330(17) 0.0388(18) 0.0274(16) 0.0074(14) 0.0104(13) 0.0065(13)
C4 0.0253(15) 0.0374(17) 0.0185(14) 0.0058(13) 0.0058(11) -0.0004(12)
C5 0.0161(13) 0.0329(16) 0.0184(14) 0.0049(11) 0.0053(11) -0.0030(11)
C6 0.0173(13) 0.0320(16) 0.0152(13) 0.0054(11) 0.0043(10) -0.0017(11)
C7 0.0253(15) 0.0368(17) 0.0202(14) 0.0023(12) 0.0018(12) -0.0013(12)
C8 0.0291(16) 0.0392(18) 0.0331(17) -0.0032(13) 0.0042(13) -0.0111(14)
C9 0.0371(18) 0.0309(17) 0.0421(19) -0.0032(14) 0.0118(15) 0.0004(14)
C10 0.0340(17) 0.0396(18) 0.0256(16) 0.0012(14) 0.0087(13) 0.0060(13)
C11 0.0212(14) 0.0376(17) 0.0104(13) -0.0027(12) 0.0024(11) -0.0008(11)
C12 0.0180(13) 0.0207(14) 0.0159(13) -0.0002(10) -0.0002(11) 0.0013(10)
C13 0.0168(13) 0.0261(15) 0.0157(14) 0.0006(11) 0.0026(11) -0.0001(10)
C14 0.0190(13) 0.0224(14) 0.0135(13) 0.0006(10) 0.0023(10) 0.0000(10)
C15 0.0206(14) 0.0309(15) 0.0144(14) -0.0027(11) 0.0032(11) -0.0020(11)

loop_
_atom_type_symbol
_atom_type_description
_atom_type_scat_dispersion_real
_atom_type_scat_dispersion_imag
_atom_type_scat_source
C C 0.0033 0.0016 'International Tables Vol C Tables 4.2.6.8 and 6.1.1.4'
H H 0.0000 0.0000 'International Tables Vol C Tables 4.2.6.8 and 6.1.1.4'
N N 0.0061 0.0033 'International Tables Vol C Tables 4.2.6.8 and 6.1.1.4'
O O 0.0106 0.0060 'International Tables Vol C Tables 4.2.6.8 and 6.1.1.4'
Cu Cu 0.3201 1.2651 'International Tables Vol C Tables 4.2.6.8 and 6.1.1.4'

loop_
_geom_angle_atom_site_label_1
_geom_angle_atom_site_label_2
_geom_angle_atom_site_label_3
_geom_angle_site_symmetry_1
_geom_angle_site_symmetry_3
_geom_angle
O3 Cu1 O2 . 3_565 90.54(9)
O3 Cu1 N2 . . 160.94(9)
O2 Cu1 N2 3_565 . 98.33(10)
O3 Cu1 N1 . . 96.71(9)
O2 Cu1 N1 3_565 . 156.50(9)
N2 Cu1 N1 . . 81.80(10)
C15 O2 Cu1 . 3_565 105.94(18)
C11 O3 Cu1 . . 102.07(18)
C1 N1 C5 . . 119.4(3)
C1 N1 Cu1 . . 126.3(2)
C5 N1 Cu1 . . 114.28(19)
C10 N2 C6 . . 119.6(3)
C10 N2 Cu1 . . 125.5(2)
C6 N2 Cu1 . . 114.88(19)
N1 C1 C2 . . 121.6(3)
N1 C1 H1 . . 119.2
C2 C1 H1 . . 119.2
C3 C2 C1 . . 119.5(3)
C3 C2 H2 . . 120.3
C1 C2 H2 . . 120.3
C2 C3 C4 . . 119.3(3)
C2 C3 H3 . . 120.3
C4 C3 H3 . . 120.3
C3 C4 C5 . . 118.8(3)
C3 C4 H4 . . 120.6
C5 C4 H4 . . 120.6
N1 C5 C4 . . 121.4(3)
N1 C5 C6 . . 114.6(2)
C4 C5 C6 . . 123.9(3)
N2 C6 C7 . . 120.9(3)
N2 C6 C5 . . 114.3(2)
C7 C6 C5 . . 124.8(2)
C8 C7 C6 . . 118.9(3)
C8 C7 H7 . . 120.6
C6 C7 H7 . . 120.6
C7 C8 C9 . . 119.4(3)
C7 C8 H8 . . 120.3
C9 C8 H8 . . 120.3
C10 C9 C8 . . 119.0(3)
C10 C9 H9 . . 120.5
C8 C9 H9 . . 120.5
N2 C10 C9 . . 122.2(3)
N2 C10 H10 . . 118.9
C9 C10 H10 . . 118.9
O4 C11 O3 . . 123.7(3)
O4 C11 C12 . . 119.3(3)
O3 C11 C12 . . 116.7(2)
C13 C12 C14 . 3_465 118.9(3)
C13 C12 C11 . . 116.8(2)
C14 C12 C11 3_465 . 123.9(3)
C14 C13 C12 . . 122.1(3)
C14 C13 H13 . . 118.9
C12 C13 H13 . . 118.9
C13 C14 C12 . 3_465 119.0(3)
C13 C14 C15 . . 118.7(2)
C12 C14 C15 3_465 . 122.2(2)
O1 C15 O2 . . 124.0(3)
O1 C15 C14 . . 119.4(2)
O2 C15 C14 . . 116.4(2)

loop_
_geom_bond_atom_site_label_1
_geom_bond_atom_site_label_2
_geom_bond_site_symmetry_2
_geom_bond_distance
_geom_bond_publ_flag
Cu1 O3 . 1.956(2) ?
Cu1 O2 3_565 1.972(2) ?
Cu1 N2 . 1.978(2) ?
Cu1 N1 . 1.987(2) ?
O1 C15 . 1.227(4) ?
O2 C15 . 1.274(3) ?
O2 Cu1 3_565 1.972(2) ?
O3 C11 . 1.278(4) ?
O4 C11 . 1.228(4) ?
N1 C1 . 1.336(4) ?
N1 C5 . 1.351(4) ?
N2 C10 . 1.335(4) ?
N2 C6 . 1.349(3) ?
C1 C2 . 1.382(4) ?
C1 H1 . 0.9300 ?
C2 C3 . 1.373(4) ?
C2 H2 . 0.9300 ?
C3 C4 . 1.381(4) ?
C3 H3 . 0.9300 ?
C4 C5 . 1.387(4) ?
C4 H4 . 0.9300 ?
C5 C6 . 1.478(4) ?
C6 C7 . 1.391(4) ?
C7 C8 . 1.381(5) ?
C7 H7 . 0.9300 ?
C8 C9 . 1.384(5) ?
C8 H8 . 0.9300 ?
C9 C10 . 1.368(5) ?
C9 H9 . 0.9300 ?
C10 H10 . 0.9300 ?
C11 C12 . 1.504(4) ?
C12 C13 . 1.391(4) ?
C12 C14 3_465 1.399(4) ?
C13 C14 . 1.387(4) ?
C13 H13 . 0.9300 ?
C14 C12 3_465 1.399(4) ?
C14 C15 . 1.511(4) ?
